data_7038560
loop_
_publ_author_name
'M\"akel\"a, T'
'Rissanen, K.'

_publ_section_title
;
 Ion pair complexes and anion binding in the solution of a ditopic
 receptor.
;
_journal_issue 15
_journal_name_full 'Dalton transactions (Cambridge, England : 2003)'
_journal_page_first 6481
_journal_page_last 6490
_journal_paper_doi 10.1039/c6dt00414h
_journal_volume 45
_journal_year 2016
_chemical_formula_moiety 'C14 H18 N2 O9'
_chemical_formula_sum 'C14 H18 N2 O9'
_chemical_formula_weight 358.30
_chemical_name_systematic
;
 ?
;
_space_group_crystal_system monoclinic
_space_group_IT_number 14
_space_group_name_Hall '-P 2ybc'
_space_group_name_H-M_alt 'P 1 21/c 1'
_symmetry_space_group_name_Hall '-P 2ybc'
_symmetry_space_group_name_H-M 'P 1 21/c 1'
_atom_sites_solution_hydrogens geom
_atom_sites_solution_primary direct
_audit_creation_date 2015-06-25
_audit_creation_method
;
Olex2 1.2
(compiled 2015.01.26 svn.r3150 for OlexSys, GUI svn.r4998)
;
_audit_update_record
;
2015-09-17 deposited with the CCDC.
2016-02-24 downloaded from the CCDC.
;
_cell_angle_alpha 90
_cell_angle_beta 109.559(2)
_cell_angle_gamma 90
_cell_formula_units_Z 4
_cell_length_a 11.6177(4)
_cell_length_b 8.5331(3)
_cell_length_c 17.2925(6)
_cell_measurement_temperature 173
_cell_volume 1615.37(10)
_computing_molecular_graphics 'Olex2 (Dolomanov et al., 2009)'
_computing_publication_material 'Olex2 (Dolomanov et al., 2009)'
_computing_structure_refinement 'ShelXL (Sheldrick, 2008)'
_computing_structure_solution 'XS (Sheldrick, 2008)'
_diffrn_ambient_temperature 173
_diffrn_detector 'Bruker APEX2 area detector'
_diffrn_detector_area_resol_mean 9
_diffrn_detector_type 'CCD area detector'
_diffrn_measured_fraction_theta_full 0.995
_diffrn_measured_fraction_theta_max 0.995
_diffrn_measurement_device '95mm CCD camera on \k-goniostat'
_diffrn_measurement_device_type KappaCCD
_diffrn_measurement_method CCD
_diffrn_radiation_monochromator 'horizonally mounted graphite crystal'
_diffrn_radiation_probe x-ray
_diffrn_radiation_type MoK\a
_diffrn_radiation_wavelength 0.71073
_diffrn_reflns_av_R_equivalents 0.0311
_diffrn_reflns_av_unetI/netI 0.0349
_diffrn_reflns_Laue_measured_fraction_full 0.971
_diffrn_reflns_Laue_measured_fraction_max 0.995
_diffrn_reflns_limit_h_max 13
_diffrn_reflns_limit_h_min -13
_diffrn_reflns_limit_k_max 10
_diffrn_reflns_limit_k_min -10
_diffrn_reflns_limit_l_max 17
_diffrn_reflns_limit_l_min -20
_diffrn_reflns_number 10468
_diffrn_reflns_point_group_measured_fraction_full 0.971
_diffrn_reflns_point_group_measured_fraction_max 0.995
_diffrn_reflns_theta_full 25.242
_diffrn_reflns_theta_max 24.998
_diffrn_reflns_theta_min 2.568
_diffrn_source 'microfocus sealed X-ray tube'
_diffrn_source_type 'Incoatec I\ms'
_exptl_absorpt_coefficient_mu 0.125
_exptl_absorpt_correction_T_max 0.7457
_exptl_absorpt_correction_T_min 0.6380
_exptl_absorpt_correction_type multi-scan
_exptl_absorpt_process_details
;
SADABS-2008/1 (Bruker,2008) was used for absorption correction.
wR2(int) was 0.0665 before and 0.0589 after correction.
The Ratio of minimum to maximum transmission is 0.8556.
The \l/2 correction factor is 0.0015.
;
_exptl_crystal_colour yellow
_exptl_crystal_colour_primary yellow
_exptl_crystal_density_diffrn 1.473
_exptl_crystal_description block
_exptl_crystal_F_000 752
_exptl_crystal_size_max 0.42
_exptl_crystal_size_mid 0.36
_exptl_crystal_size_min 0.24
_refine_diff_density_max 0.165
_refine_diff_density_min -0.201
_refine_diff_density_rms 0.038
_refine_ls_extinction_method none
_refine_ls_goodness_of_fit_ref 1.065
_refine_ls_hydrogen_treatment constr
_refine_ls_matrix_type full
_refine_ls_number_parameters 226
_refine_ls_number_reflns 2830
_refine_ls_number_restraints 0
_refine_ls_restrained_S_all 1.065
_refine_ls_R_factor_all 0.0517
_refine_ls_R_factor_gt 0.0369
_refine_ls_shift/su_max 0.000
_refine_ls_shift/su_mean 0.000
_refine_ls_structure_factor_coef Fsqd
_refine_ls_weighting_details 'w=1/[\s^2^(Fo^2^)+(0.0296P)^2^+0.7268P] where P=(Fo^2^+2Fc^2^)/3'
_refine_ls_weighting_scheme calc
_refine_ls_wR_factor_gt 0.0822
_refine_ls_wR_factor_ref 0.0903
_reflns_Friedel_coverage 0.000
_reflns_number_gt 2277
_reflns_number_total 2830
_reflns_threshold_expression 'I > 2\s(I)'
_cod_data_source_file c6dt00414h2.cif
_cod_data_source_block 2
_cod_depositor_comments 'Adding full bibliography for 7038560--7038573.cif.'
_cod_database_code 7038560
_shelxl_version_number 2014-3
_shelx_space_group_comment
;
The symmetry employed for this shelxl refinement is uniquely defined
by the following loop, which should always be used as a source of
symmetry information in preference to the above space-group names.
They are only intended as comments.
;
_olex2_refinement_description
;
1. Fixed Uiso
 At 1.2 times of:
  All C(H) groups, All C(H,H) groups
2.a Secondary CH2 refined with riding coordinates:
 C7(H7A,H7B), C8(H8A,H8B), C9(H9A,H9B), C10(H10A,H10B), C11(H11A,H11B),
 C12(H12A,H12B), C13(H13A,H13B), C14(H14A,H14B)
2.b Aromatic/amide H refined with riding coordinates:
 C3(H3), C6(H6)
;
_olex2_submission_original_sample_id 2
_olex2_submission_special_instructions 'No special instructions were received'

loop_
_space_group_symop_operation_xyz
'x, y, z'
'-x, y+1/2, -z+1/2'
'-x, -y, -z'
'x, -y-1/2, z-1/2'

loop_
_atom_site_label
_atom_site_type_symbol
_atom_site_fract_x
_atom_site_fract_y
_atom_site_fract_z
_atom_site_U_iso_or_equiv
_atom_site_adp_type
_atom_site_occupancy
_atom_site_site_symmetry_order
_atom_site_calc_flag
_atom_site_refinement_flags_posn
O1 O 0.38200(10) 0.41576(12) 0.37269(7) 0.0284(3) Uani 1 1 d .
O2 O 0.56905(10) 0.17565(14) 0.42247(7) 0.0329(3) Uani 1 1 d .
O3 O 0.74699(10) 0.41633(13) 0.42199(7) 0.0319(3) Uani 1 1 d .
O4 O 0.66750(10) 0.68663(13) 0.30963(7) 0.0315(3) Uani 1 1 d .
O5 O 0.43347(10) 0.68068(13) 0.32449(7) 0.0314(3) Uani 1 1 d .
O6 O -0.04547(11) 0.29497(15) 0.17544(8) 0.0400(3) Uani 1 1 d .
O7 O -0.12106(12) 0.52851(18) 0.16454(11) 0.0633(5) Uani 1 1 d .
O8 O -0.01143(18) 0.6572(2) 0.05455(10) 0.0829(6) Uani 1 1 d .
O9 O 0.01118(11) 0.86595(15) 0.12891(8) 0.0406(3) Uani 1 1 d .
N1 N -0.03483(13) 0.43735(19) 0.18189(9) 0.0365(4) Uani 1 1 d .
N2 N 0.03169(14) 0.72849(19) 0.11872(10) 0.0404(4) Uani 1 1 d .
C1 C 0.28964(14) 0.48378(18) 0.31248(10) 0.0242(4) Uani 1 1 d .
C2 C 0.31859(14) 0.63079(19) 0.28592(10) 0.0261(4) Uani 1 1 d .
C3 C 0.23214(15) 0.7101(2) 0.22345(10) 0.0295(4) Uani 1 1 d .
H3 H 0.2507 0.8064 0.2053 0.035 Uiso 1 1 calc R
C4 C 0.11759(15) 0.6444(2) 0.18820(10) 0.0306(4) Uani 1 1 d .
C5 C 0.08858(14) 0.50237(19) 0.21448(10) 0.0292(4) Uani 1 1 d .
C6 C 0.17478(14) 0.42018(19) 0.27648(10) 0.0271(4) Uani 1 1 d .
H6 H 0.1554 0.3234 0.2936 0.033 Uiso 1 1 calc R
C7 C 0.36489(15) 0.25899(18) 0.39679(11) 0.0282(4) Uani 1 1 d .
H7A H 0.3466 0.1885 0.3502 0.034 Uiso 1 1 calc R
H7B H 0.2980 0.2552 0.4185 0.034 Uiso 1 1 calc R
C8 C 0.48223(16) 0.2133(2) 0.46137(11) 0.0323(4) Uani 1 1 d .
H8A H 0.5123 0.2992 0.4995 0.039 Uiso 1 1 calc R
H8B H 0.4692 0.1234 0.4918 0.039 Uiso 1 1 calc R
C9 C 0.69292(16) 0.1800(2) 0.47622(12) 0.0376(4) Uani 1 1 d .
H9A H 0.7430 0.1210 0.4515 0.045 Uiso 1 1 calc R
H9B H 0.6980 0.1285 0.5273 0.045 Uiso 1 1 calc R
C10 C 0.74412(18) 0.3424(2) 0.49502(11) 0.0394(5) Uani 1 1 d .
H10A H 0.6940 0.4033 0.5189 0.047 Uiso 1 1 calc R
H10B H 0.8261 0.3374 0.5346 0.047 Uiso 1 1 calc R
C11 C 0.79768(17) 0.5694(2) 0.43932(11) 0.0369(4) Uani 1 1 d .
H11A H 0.8826 0.5617 0.4739 0.044 Uiso 1 1 calc R
H11B H 0.7543 0.6279 0.4691 0.044 Uiso 1 1 calc R
C12 C 0.78919(16) 0.6547(2) 0.36210(12) 0.0352(4) Uani 1 1 d .
H12A H 0.8328 0.7531 0.3765 0.042 Uiso 1 1 calc R
H12B H 0.8299 0.5929 0.3318 0.042 Uiso 1 1 calc R
C13 C 0.61325(15) 0.81590(19) 0.33569(11) 0.0314(4) Uani 1 1 d .
H13A H 0.6477 0.9131 0.3242 0.038 Uiso 1 1 calc R
H13B H 0.6290 0.8097 0.3943 0.038 Uiso 1 1 calc R
C14 C 0.47868(15) 0.81207(19) 0.29056(11) 0.0329(4) Uani 1 1 d .
H14A H 0.4406 0.9087 0.2990 0.039 Uiso 1 1 calc R
H14B H 0.4622 0.7978 0.2322 0.039 Uiso 1 1 calc R

loop_
_atom_site_aniso_label
_atom_site_aniso_U_11
_atom_site_aniso_U_22
_atom_site_aniso_U_33
_atom_site_aniso_U_23
_atom_site_aniso_U_13
_atom_site_aniso_U_12
O1 0.0260(6) 0.0242(6) 0.0308(7) 0.0077(5) 0.0041(5) 0.0007(5)
O2 0.0280(6) 0.0345(7) 0.0337(7) 0.0012(5) 0.0070(5) 0.0044(5)
O3 0.0379(7) 0.0300(6) 0.0254(6) -0.0030(5) 0.0075(5) -0.0054(5)
O4 0.0306(6) 0.0321(7) 0.0312(7) -0.0024(5) 0.0093(5) -0.0006(5)
O5 0.0278(6) 0.0299(6) 0.0341(7) 0.0099(5) 0.0072(5) -0.0028(5)
O6 0.0349(7) 0.0380(8) 0.0433(8) -0.0042(6) 0.0079(6) -0.0038(6)
O7 0.0270(7) 0.0520(9) 0.0910(13) -0.0154(8) -0.0069(7) 0.0131(7)
O8 0.1075(15) 0.0673(11) 0.0376(9) -0.0078(8) -0.0238(9) 0.0320(10)
O9 0.0337(7) 0.0365(7) 0.0488(8) 0.0113(6) 0.0099(6) 0.0101(6)
N1 0.0282(8) 0.0401(9) 0.0358(9) -0.0062(7) 0.0034(6) 0.0033(7)
N2 0.0374(9) 0.0435(10) 0.0335(10) 0.0053(7) 0.0027(7) 0.0111(7)
C1 0.0236(8) 0.0256(8) 0.0227(9) 0.0014(7) 0.0069(7) 0.0051(6)
C2 0.0262(8) 0.0275(9) 0.0253(9) 0.0000(7) 0.0096(7) 0.0022(7)
C3 0.0329(9) 0.0264(9) 0.0294(9) 0.0042(7) 0.0106(7) 0.0052(7)
C4 0.0312(9) 0.0315(9) 0.0262(9) 0.0030(7) 0.0056(7) 0.0105(7)
C5 0.0246(8) 0.0315(9) 0.0295(10) -0.0056(7) 0.0064(7) 0.0034(7)
C6 0.0270(8) 0.0254(8) 0.0296(10) 0.0000(7) 0.0103(7) 0.0041(7)
C7 0.0322(9) 0.0221(8) 0.0319(10) 0.0051(7) 0.0126(7) -0.0001(7)
C8 0.0388(10) 0.0279(9) 0.0307(10) 0.0078(7) 0.0124(8) 0.0051(8)
C9 0.0304(9) 0.0368(10) 0.0397(11) 0.0098(8) 0.0038(8) 0.0034(8)
C10 0.0419(10) 0.0445(11) 0.0269(10) 0.0030(8) 0.0050(8) -0.0040(9)
C11 0.0401(10) 0.0306(10) 0.0335(10) -0.0052(8) 0.0035(8) -0.0067(8)
C12 0.0293(9) 0.0337(10) 0.0416(11) -0.0004(8) 0.0105(8) -0.0048(8)
C13 0.0371(10) 0.0252(9) 0.0354(10) -0.0006(7) 0.0167(8) -0.0056(7)
C14 0.0378(10) 0.0253(9) 0.0388(11) 0.0078(8) 0.0171(8) -0.0010(7)

loop_
_atom_type_symbol
_atom_type_description
_atom_type_scat_dispersion_real
_atom_type_scat_dispersion_imag
_atom_type_scat_source
C C 0.0033 0.0016 'International Tables Vol C Tables 4.2.6.8 and 6.1.1.4'
H H 0.0000 0.0000 'International Tables Vol C Tables 4.2.6.8 and 6.1.1.4'
N N 0.0061 0.0033 'International Tables Vol C Tables 4.2.6.8 and 6.1.1.4'
O O 0.0106 0.0060 'International Tables Vol C Tables 4.2.6.8 and 6.1.1.4'

loop_
_geom_angle_atom_site_label_1
_geom_angle_atom_site_label_2
_geom_angle_atom_site_label_3
_geom_angle
C1 O1 C7 118.23(12)
C8 O2 C9 113.93(14)
C10 O3 C11 110.57(13)
C13 O4 C12 113.46(13)
C2 O5 C14 118.67(13)
O6 N1 O7 124.05(15)
O6 N1 C5 117.92(14)
O7 N1 C5 118.02(15)
O8 N2 O9 124.83(16)
O8 N2 C4 117.52(16)
O9 N2 C4 117.62(15)
O1 C1 C2 114.68(13)
O1 C1 C6 125.25(15)
C6 C1 C2 120.07(15)
O5 C2 C1 115.07(14)
O5 C2 C3 124.98(15)
C3 C2 C1 119.93(15)
C2 C3 H3 120.4
C2 C3 C4 119.11(16)
C4 C3 H3 120.4
C3 C4 N2 116.95(15)
C5 C4 N2 121.79(15)
C5 C4 C3 121.16(15)
C4 C5 N1 121.60(15)
C4 C5 C6 120.49(15)
C6 C5 N1 117.82(15)
C1 C6 C5 119.23(15)
C1 C6 H6 120.4
C5 C6 H6 120.4
O1 C7 H7A 110.5
O1 C7 H7B 110.5
O1 C7 C8 106.23(13)
H7A C7 H7B 108.7
C8 C7 H7A 110.5
C8 C7 H7B 110.5
O2 C8 C7 108.59(14)
O2 C8 H8A 110.0
O2 C8 H8B 110.0
C7 C8 H8A 110.0
C7 C8 H8B 110.0
H8A C8 H8B 108.4
O2 C9 H9A 108.8
O2 C9 H9B 108.8
O2 C9 C10 113.87(14)
H9A C9 H9B 107.7
C10 C9 H9A 108.8
C10 C9 H9B 108.8
O3 C10 C9 110.05(15)
O3 C10 H10A 109.7
O3 C10 H10B 109.7
C9 C10 H10A 109.7
C9 C10 H10B 109.7
H10A C10 H10B 108.2
O3 C11 H11A 109.4
O3 C11 H11B 109.4
O3 C11 C12 111.09(14)
H11A C11 H11B 108.0
C12 C11 H11A 109.4
C12 C11 H11B 109.4
O4 C12 C11 114.58(14)
O4 C12 H12A 108.6
O4 C12 H12B 108.6
C11 C12 H12A 108.6
C11 C12 H12B 108.6
H12A C12 H12B 107.6
O4 C13 H13A 110.0
O4 C13 H13B 110.0
O4 C13 C14 108.40(14)
H13A C13 H13B 108.4
C14 C13 H13A 110.0
C14 C13 H13B 110.0
O5 C14 C13 105.31(13)
O5 C14 H14A 110.7
O5 C14 H14B 110.7
C13 C14 H14A 110.7
C13 C14 H14B 110.7
H14A C14 H14B 108.8

loop_
_geom_bond_atom_site_label_1
_geom_bond_atom_site_label_2
_geom_bond_distance
O1 C1 1.3507(18)
O1 C7 1.4346(19)
O2 C8 1.424(2)
O2 C9 1.429(2)
O3 C10 1.422(2)
O3 C11 1.423(2)
O4 C12 1.427(2)
O4 C13 1.417(2)
O5 C2 1.3458(19)
O5 C14 1.4434(19)
O6 N1 1.2225(19)
O7 N1 1.2238(19)
O8 N2 1.217(2)
O9 N2 1.221(2)
N1 C5 1.463(2)
N2 C4 1.467(2)
C1 C2 1.415(2)
C1 C6 1.381(2)
C2 C3 1.381(2)
C3 H3 0.9300
C3 C4 1.383(2)
C4 C5 1.375(2)
C5 C6 1.388(2)
C6 H6 0.9300
C7 H7A 0.9700
C7 H7B 0.9700
C7 C8 1.496(2)
C8 H8A 0.9700
C8 H8B 0.9700
C9 H9A 0.9700
C9 H9B 0.9700
C9 C10 1.500(3)
C10 H10A 0.9700
C10 H10B 0.9700
C11 H11A 0.9700
C11 H11B 0.9700
C11 C12 1.495(3)
C12 H12A 0.9700
C12 H12B 0.9700
C13 H13A 0.9700
C13 H13B 0.9700
C13 C14 1.496(2)
C14 H14A 0.9700
C14 H14B 0.9700

loop_
_geom_torsion_atom_site_label_1
_geom_torsion_atom_site_label_2
_geom_torsion_atom_site_label_3
_geom_torsion_atom_site_label_4
_geom_torsion
O1 C1 C2 O5 0.0(2)
O1 C1 C2 C3 178.70(14)
O1 C1 C6 C5 -179.39(15)
O1 C7 C8 O2 -77.00(16)
O2 C9 C10 O3 -63.2(2)
O3 C11 C12 O4 64.9(2)
O4 C13 C14 O5 71.02(17)
O5 C2 C3 C4 179.09(15)
O6 N1 C5 C4 146.66(17)
O6 N1 C5 C6 -36.8(2)
O7 N1 C5 C4 -35.0(2)
O7 N1 C5 C6 141.54(18)
O8 N2 C4 C3 123.5(2)
O8 N2 C4 C5 -52.9(3)
O9 N2 C4 C3 -54.6(2)
O9 N2 C4 C5 128.93(18)
N1 C5 C6 C1 -175.53(14)
N2 C4 C5 N1 -8.3(2)
N2 C4 C5 C6 175.31(15)
C1 O1 C7 C8 177.97(13)
C1 C2 C3 C4 0.6(2)
C2 O5 C14 C13 -168.30(14)
C2 C1 C6 C5 -0.2(2)
C2 C3 C4 N2 -176.27(15)
C2 C3 C4 C5 0.2(3)
C3 C4 C5 N1 175.40(15)
C3 C4 C5 C6 -1.0(3)
C4 C5 C6 C1 1.0(2)
C6 C1 C2 O5 -179.21(14)
C6 C1 C2 C3 -0.5(2)
C7 O1 C1 C2 -173.13(13)
C7 O1 C1 C6 6.1(2)
C8 O2 C9 C10 -77.36(19)
C9 O2 C8 C7 160.65(13)
C10 O3 C11 C12 -174.02(15)
C11 O3 C10 C9 -178.82(15)
C12 O4 C13 C14 -165.20(13)
C13 O4 C12 C11 78.43(18)
C14 O5 C2 C1 167.50(14)
C14 O5 C2 C3 -11.1(2)
